data_7059518
loop_
_publ_author_name
'Bardovskyi, Rostyslav'
'Grytsai, Oleksandr'
'RONCO, Cyril'
'Benhida, Rachid'

_publ_section_title
;
 Synthesis and Characterization of new Heterocycles related to
 Aryl[e][1,3]diazepinediones. Rearrangement to 2,4-Diamino-1,3,5-triazine
 Derivatives.
;
_journal_name_full 'New Journal of Chemistry'
_journal_paper_doi 10.1039/D0NJ01229G
_journal_year 2020
_chemical_formula_moiety 'C9 H7 N3 O2'
_chemical_formula_sum 'C9 H7 N3 O2'
_chemical_formula_weight 189.18
_space_group_crystal_system monoclinic
_space_group_IT_number 14
_space_group_name_Hall '-P 2ybc'
_space_group_name_H-M_alt 'P 1 21/c 1'
_atom_sites_solution_hydrogens mixed
_audit_creation_date 2018-06-01
_audit_creation_method
;
Olex2 1.2
(compiled 2018.05.29 svn.r3510 for OlexSys, GUI svn.r5506)
;
_audit_update_record
;
2020-02-07 deposited with the CCDC.	2020-04-21 downloaded from the CCDC.
;
_cell_angle_alpha 90
_cell_angle_beta 107.776(7)
_cell_angle_gamma 90
_cell_formula_units_Z 4
_cell_length_a 10.5711(7)
_cell_length_b 10.4626(6)
_cell_length_c 7.7586(6)
_cell_measurement_reflns_used 3789
_cell_measurement_temperature 293
_cell_measurement_theta_max 70.9620
_cell_measurement_theta_min 6.1190
_cell_volume 817.14(10)
_computing_cell_refinement 'CrysAlisPro 1.171.39.44a (Rigaku OD, 2018)'
_computing_data_collection 'CrysAlisPro 1.171.39.44a (Rigaku OD, 2018)'
_computing_data_reduction 'CrysAlisPro 1.171.39.44a (Rigaku OD, 2018)'
_computing_molecular_graphics 'Olex2 (Dolomanov et al., 2009)'
_computing_publication_material 'Olex2 (Dolomanov et al., 2009)'
_computing_structure_refinement 'ShelXL (Sheldrick, 2015)'
_diffrn_ambient_temperature 293
_diffrn_detector 'CCD plate'
_diffrn_detector_area_resol_mean 5.3048
_diffrn_detector_type AtlasS2
_diffrn_measured_fraction_theta_full 0.999
_diffrn_measured_fraction_theta_max 0.992
_diffrn_measurement_details
;
List of Runs (angles in degrees, time in seconds):

  # Type    Start    End  Width  t~exp~   \w     \q     \k     \f   Frames
#--------------------------------------------------------------------------
  1  \w    -68.00 -41.00   1.00    5.00    --  -41.07 -77.00 -60.00   27
  2  \w    -56.00 -18.00   1.00    5.00    --  -41.07 -38.00 -30.00   38
  3  \w   -117.00 -10.00   1.00    5.00    --  -41.07 -77.00 -30.00  107
  4  \w   -112.00 -61.00   1.00    5.00    --  -41.07 -57.00-150.00   51
  5  \w    -50.00 -25.00   1.00    5.00    --  -41.07 -57.00 -90.00   25
  6  \w   -117.00 -86.00   1.00    5.00    --  -41.07 -77.00 -60.00   31
  7  \w    -42.00 -16.00   1.00    5.00    --  -41.07 -57.00-150.00   26
  8  \w      5.00  71.00   1.00    5.00    --   41.07 -99.00-180.00   66
  9  \w      3.00  60.00   1.00    5.00    --   41.07 -99.00  60.00   57
 10  \w    110.00 177.00   1.00   20.00    --  101.41  77.00 -90.00   67
 11  \w    109.00 168.00   1.00   20.00    --  101.41  30.00  90.00   59
 12  \w     77.00 169.00   1.00   20.00    --  101.41  45.00 -30.00   92
 13  \w     73.00  98.00   1.00   20.00    --  101.41  61.00   0.00   25
 14  \w     98.00 123.00   1.00   20.00    --  101.41 125.00  90.00   25
 15  \w     69.00  95.00   1.00   20.00    --  101.41  77.00 -60.00   26
 16  \w     70.00  95.00   1.00   20.00    --  101.41  77.00 -90.00   25
 17  \w     30.00 129.00   1.00   20.00    --  101.41 -61.00 150.00   99
 18  \w     69.00 157.00   1.00   20.00    --  101.41  77.00  30.00   88
 19  \w     68.00  95.00   1.00   20.00    --  101.41 -94.00-120.00   27
 20  \w     69.00  95.00   1.00   20.00    --  101.41  77.00   0.00   26
 21  \w     73.00  98.00   1.00   20.00    --  101.41  61.00 -30.00   25
 22  \w     72.00  98.00   1.00   20.00    --  101.41  61.00 -90.00   26
 23  \w     70.00  95.00   1.00   20.00    --  101.41  77.00 -30.00   25
 24  \w     81.00 171.00   1.00   20.00    --  101.41  45.00   0.00   90
 25  \w     77.00 102.00   1.00   20.00    --  101.41  45.00  30.00   25
 26  \w     77.00 102.00   1.00   20.00    --  101.41  45.00 -60.00   25
 27  \w     73.00  98.00   1.00   20.00    --  101.41  61.00 -60.00   25
 28  \w    149.00 175.00   1.00   20.00    --  101.41 125.00  90.00   26
 29  \w     72.00  99.00   1.00   20.00    --  101.41  61.00  30.00   27
 30  \w     28.00 120.00   1.00   20.00    --  101.41 -45.00-120.00   92
;
_diffrn_measurement_device 'four-circle diffractometer'
_diffrn_measurement_device_type 'SuperNova, Dual, Cu at home/near, AtlasS2'
_diffrn_measurement_method '\w scans'
_diffrn_orient_matrix_type 'CrysAlisPro convention (1999,Acta A55,543-557)'
_diffrn_orient_matrix_UB_11 -0.1148208000
_diffrn_orient_matrix_UB_12 -0.0499223000
_diffrn_orient_matrix_UB_13 -0.1605579000
_diffrn_orient_matrix_UB_21 0.0867600000
_diffrn_orient_matrix_UB_22 0.0162018000
_diffrn_orient_matrix_UB_23 -0.1260703000
_diffrn_orient_matrix_UB_31 0.0517730000
_diffrn_orient_matrix_UB_32 -0.1375471000
_diffrn_orient_matrix_UB_33 0.0432465000
_diffrn_radiation_monochromator mirror
_diffrn_radiation_probe x-ray
_diffrn_radiation_type CuK\a
_diffrn_radiation_wavelength 1.54184
_diffrn_reflns_av_unetI/netI 0.0070
_diffrn_reflns_Laue_measured_fraction_full 0.999
_diffrn_reflns_Laue_measured_fraction_max 0.992
_diffrn_reflns_limit_h_max 12
_diffrn_reflns_limit_h_min -12
_diffrn_reflns_limit_k_max 12
_diffrn_reflns_limit_k_min -12
_diffrn_reflns_limit_l_max 9
_diffrn_reflns_limit_l_min -9
_diffrn_reflns_number 2839
_diffrn_reflns_point_group_measured_fraction_full 0.999
_diffrn_reflns_point_group_measured_fraction_max 0.992
_diffrn_reflns_theta_full 67.684
_diffrn_reflns_theta_max 70.828
_diffrn_reflns_theta_min 4.392
_diffrn_source 'micro-focus sealed X-ray tube'
_diffrn_source_type 'SuperNova (Cu) X-ray Source'
_exptl_absorpt_coefficient_mu 0.950
_exptl_absorpt_correction_T_max 1.00000
_exptl_absorpt_correction_T_min 0.91531
_exptl_absorpt_correction_type multi-scan
_exptl_absorpt_process_details
;
CrysAlisPro 1.171.39.44a (Rigaku Oxford Diffraction, 2018)
Empirical absorption correction using spherical harmonics,
 implemented in SCALE3 ABSPACK scaling algorithm.
;
_exptl_crystal_colour colourless
_exptl_crystal_colour_primary colourless
_exptl_crystal_density_diffrn 1.538
_exptl_crystal_description prism
_exptl_crystal_F_000 392
_exptl_crystal_size_max 0.2
_exptl_crystal_size_mid 0.08
_exptl_crystal_size_min 0.08
_refine_diff_density_max 0.167
_refine_diff_density_min -0.215
_refine_diff_density_rms 0.039
_refine_ls_extinction_method none
_refine_ls_goodness_of_fit_ref 1.055
_refine_ls_hydrogen_treatment constr
_refine_ls_matrix_type full
_refine_ls_number_parameters 128
_refine_ls_number_reflns 2839
_refine_ls_number_restraints 0
_refine_ls_restrained_S_all 1.055
_refine_ls_R_factor_all 0.0450
_refine_ls_R_factor_gt 0.0409
_refine_ls_shift/su_max 0.000
_refine_ls_shift/su_mean 0.000
_refine_ls_structure_factor_coef Fsqd
_refine_ls_weighting_details 'w=1/[\s^2^(Fo^2^)+(0.0650P)^2^+0.1282P] where P=(Fo^2^+2Fc^2^)/3'
_refine_ls_weighting_scheme calc
_refine_ls_wR_factor_gt 0.1157
_refine_ls_wR_factor_ref 0.1181
_reflns_Friedel_coverage 0.000
_reflns_number_gt 2470
_reflns_number_total 2839
_reflns_threshold_expression 'I > 2\s(I)'
_twin_special_details
;
Component 2 rotated by -179.9916\% 
 around [1.00 0.00 0.00] (reciprocal) or [0.92 0.00 0.38] (direct)
;
_cod_data_source_file d0nj01229g2.cif
_cod_data_source_block mtf467_hklf5
_cod_database_code 7059518
_shelx_shelxl_version_number 2016/4
_chemical_oxdiff_formula 'c9 h7 n3 o2'
_shelx_space_group_comment
;
The symmetry employed for this shelxl refinement is uniquely defined
by the following loop, which should always be used as a source of
symmetry information in preference to the above space-group names.
They are only intended as comments.
;
_shelx_estimated_absorpt_t_max 0.928
_shelx_estimated_absorpt_t_min 0.833
_olex2_refinement_description
;
1. Twinned data refinement
 Scales: 0.5650(17)
 0.4350(17)
2. Fixed Uiso
 At 1.2 times of:
  All C(H) groups, All N(H) groups, All N(H,H) groups
3.a Riding coordinates:
 N3(H3A,H3B)
3.b Aromatic/amide H refined with riding coordinates:
 N1(H1), C4(H4), C5(H5), C6(H6), C7(H7)
;
_olex2_submission_special_instructions 'No special instructions were received'
_oxdiff_exptl_absorpt_empirical_details
;
Empirical correction (ABSPACK) includes:
- Absorption correction using spherical harmonics
- Frame scaling
;
_oxdiff_exptl_absorpt_empirical_full_max 1.316
_oxdiff_exptl_absorpt_empirical_full_min 0.798
_oxdiff_twin_integration_method simultaneous
_oxdiff_twin_items 2

loop_
_space_group_symop_operation_xyz
'x, y, z'
'-x, y+1/2, -z+1/2'
'-x, -y, -z'
'x, -y-1/2, z-1/2'

loop_
_atom_site_label
_atom_site_type_symbol
_atom_site_fract_x
_atom_site_fract_y
_atom_site_fract_z
_atom_site_U_iso_or_equiv
_atom_site_adp_type
_atom_site_occupancy
_atom_site_site_symmetry_order
_atom_site_calc_flag
_atom_site_refinement_flags_posn
_atom_site_refinement_flags_adp
_atom_site_refinement_flags_occupancy
_atom_site_disorder_assembly
_atom_site_disorder_group
O1 O 0.30663(12) 0.46789(11) 0.47215(19) 0.0542(4) Uani 1 1 d . . . . .
O2 O 0.30648(13) 0.98723(12) 0.4871(2) 0.0649(4) Uani 1 1 d . . . . .
N1 N 0.42859(13) 0.61564(13) 0.6539(2) 0.0434(4) Uani 1 1 d . . . . .
H1 H 0.487142 0.556063 0.686009 0.052 Uiso 1 1 calc R . . . .
N2 N 0.42293(13) 0.84670(13) 0.6892(2) 0.0433(4) Uani 1 1 d . . . . .
N3 N 0.57762(15) 0.72265(13) 0.8800(2) 0.0507(4) Uani 1 1 d . . . . .
H3A H 0.611985 0.793849 0.927160 0.061 Uiso 1 1 d R . . . .
H3B H 0.608925 0.649689 0.923940 0.061 Uiso 1 1 d R . . . .
C1 C 0.47018(15) 0.73178(14) 0.7385(3) 0.0388(4) Uani 1 1 d . . . . .
C2 C 0.31259(16) 0.57714(15) 0.5291(2) 0.0402(4) Uani 1 1 d . . . . .
C3 C 0.19436(15) 0.66228(15) 0.4716(2) 0.0384(4) Uani 1 1 d . . . . .
C4 C 0.07409(17) 0.59910(17) 0.3946(3) 0.0482(4) Uani 1 1 d . . . . .
H4 H 0.074104 0.510771 0.381126 0.058 Uiso 1 1 calc R . . . .
C5 C -0.04476(17) 0.66430(18) 0.3379(3) 0.0540(5) Uani 1 1 d . . . . .
H5 H -0.123966 0.619997 0.289550 0.065 Uiso 1 1 calc R . . . .
C6 C -0.04559(18) 0.7952(2) 0.3534(3) 0.0551(5) Uani 1 1 d . . . . .
H6 H -0.125423 0.839857 0.317393 0.066 Uiso 1 1 calc R . . . .
C7 C 0.07290(17) 0.85968(17) 0.4227(3) 0.0494(5) Uani 1 1 d . . . . .
H7 H 0.072009 0.948443 0.428588 0.059 Uiso 1 1 calc R . . . .
C8 C 0.19407(15) 0.79543(16) 0.4841(2) 0.0396(4) Uani 1 1 d . . . . .
C9 C 0.31405(16) 0.87916(15) 0.5516(3) 0.0428(4) Uani 1 1 d . . . . .

loop_
_atom_site_aniso_label
_atom_site_aniso_U_11
_atom_site_aniso_U_22
_atom_site_aniso_U_33
_atom_site_aniso_U_23
_atom_site_aniso_U_13
_atom_site_aniso_U_12
O1 0.0527(7) 0.0269(6) 0.0708(9) -0.0086(5) 0.0009(6) 0.0032(5)
O2 0.0602(8) 0.0281(7) 0.0872(11) 0.0110(6) -0.0060(7) -0.0048(5)
N1 0.0379(7) 0.0272(7) 0.0582(9) -0.0028(6) 0.0043(6) 0.0050(5)
N2 0.0395(7) 0.0276(7) 0.0558(9) -0.0032(6) 0.0042(6) 0.0009(5)
N3 0.0479(8) 0.0279(8) 0.0626(10) -0.0028(6) -0.0037(7) 0.0027(6)
C1 0.0358(8) 0.0289(9) 0.0497(9) -0.0031(6) 0.0100(7) -0.0009(6)
C2 0.0424(8) 0.0254(8) 0.0493(9) -0.0008(7) 0.0091(7) -0.0011(6)
C3 0.0403(8) 0.0288(8) 0.0426(9) -0.0002(6) 0.0077(7) -0.0004(6)
C4 0.0459(9) 0.0344(9) 0.0571(11) 0.0003(7) 0.0051(8) -0.0046(7)
C5 0.0398(9) 0.0489(11) 0.0643(12) 0.0048(9) 0.0024(8) -0.0059(7)
C6 0.0397(9) 0.0500(11) 0.0684(13) 0.0060(9) 0.0056(9) 0.0071(8)
C7 0.0463(9) 0.0343(9) 0.0619(11) 0.0010(8) 0.0079(8) 0.0068(7)
C8 0.0419(9) 0.0292(8) 0.0446(9) 0.0009(7) 0.0087(7) 0.0029(6)
C9 0.0443(9) 0.0247(8) 0.0543(10) -0.0021(7) 0.0075(7) 0.0016(6)

loop_
_atom_type_symbol
_atom_type_description
_atom_type_scat_dispersion_real
_atom_type_scat_dispersion_imag
_atom_type_scat_source
C C 0.0181 0.0091 'International Tables Vol C Tables 4.2.6.8 and 6.1.1.4'
H H 0.0000 0.0000 'International Tables Vol C Tables 4.2.6.8 and 6.1.1.4'
N N 0.0311 0.0180 'International Tables Vol C Tables 4.2.6.8 and 6.1.1.4'
O O 0.0492 0.0322 'International Tables Vol C Tables 4.2.6.8 and 6.1.1.4'

loop_
_geom_angle_atom_site_label_1
_geom_angle_atom_site_label_2
_geom_angle_atom_site_label_3
_geom_angle
_geom_angle_site_symmetry_1
_geom_angle_site_symmetry_3
_geom_angle_publ_flag
C1 N1 H1 113.7 . . ?
C2 N1 H1 113.7 . . ?
C2 N1 C1 132.66(14) . . ?
C1 N2 C9 128.04(14) . . ?
H3A N3 H3B 122.6 . . ?
C1 N3 H3A 115.8 . . ?
C1 N3 H3B 121.5 . . ?
N2 C1 N1 128.79(16) . . ?
N2 C1 N3 117.56(14) . . ?
N3 C1 N1 113.45(14) . . ?
O1 C2 N1 117.86(14) . . ?
O1 C2 C3 120.41(15) . . ?
N1 C2 C3 121.64(14) . . ?
C4 C3 C2 114.65(14) . . ?
C4 C3 C8 118.77(14) . . ?
C8 C3 C2 126.57(14) . . ?
C3 C4 H4 119.2 . . ?
C5 C4 C3 121.66(16) . . ?
C5 C4 H4 119.2 . . ?
C4 C5 H5 120.2 . . ?
C6 C5 C4 119.64(16) . . ?
C6 C5 H5 120.2 . . ?
C5 C6 H6 120.3 . . ?
C5 C6 C7 119.49(16) . . ?
C7 C6 H6 120.3 . . ?
C6 C7 H7 119.1 . . ?
C6 C7 C8 121.81(17) . . ?
C8 C7 H7 119.1 . . ?
C3 C8 C9 126.01(14) . . ?
C7 C8 C3 118.56(15) . . ?
C7 C8 C9 115.38(15) . . ?
O2 C9 N2 119.10(14) . . ?
O2 C9 C8 116.91(15) . . ?
N2 C9 C8 123.69(15) . . ?

loop_
_geom_bond_atom_site_label_1
_geom_bond_atom_site_label_2
_geom_bond_distance
_geom_bond_site_symmetry_2
_geom_bond_publ_flag
O1 C2 1.220(2) . ?
O2 C9 1.229(2) . ?
N1 H1 0.8600 . ?
N1 C1 1.387(2) . ?
N1 C2 1.370(2) . ?
N2 C1 1.313(2) . ?
N2 C9 1.353(2) . ?
N3 H3A 0.8600 . ?
N3 H3B 0.8600 . ?
N3 C1 1.320(2) . ?
C2 C3 1.488(2) . ?
C3 C4 1.395(2) . ?
C3 C8 1.397(2) . ?
C4 H4 0.9300 . ?
C4 C5 1.378(2) . ?
C5 H5 0.9300 . ?
C5 C6 1.375(3) . ?
C6 H6 0.9300 . ?
C6 C7 1.379(3) . ?
C7 H7 0.9300 . ?
C7 C8 1.395(2) . ?
C8 C9 1.498(2) . ?

loop_
_twin_individual_id
_twin_individual_mass_fraction_refined
_oxdiff_twin_reflns_isolated
_oxdiff_twin_reflns_overlapped
_twin_individual_twin_lattice_type
_twin_individual_twin_matrix_11
_twin_individual_twin_matrix_12
_twin_individual_twin_matrix_13
_twin_individual_twin_matrix_21
_twin_individual_twin_matrix_22
_twin_individual_twin_matrix_23
_twin_individual_twin_matrix_31
_twin_individual_twin_matrix_32
_twin_individual_twin_matrix_33
1 0.5650(17) 4053 2606 ref 1.0000 0.0000 0.0000 0.0000 1.0000 0.0000 0.0000 0.0000 1.0000
2 0.4350(17) 4052 2606 nmt 1.0000 0.0010 0.8315 0.0009 -0.9999 0.0006 0.0010 -0.0001 -0.9996
